data_7700369
loop_
_publ_author_name
'Vassilyeva, Olga Yu'
'Buvaylo, Elena A.'
'Kokozay, Vladimir N.'
'Skelton, Brian W.'
'Rajn\'ak, Cyril'
'Titi\<s, J\'an'
'Bo\<ca, Roman'

_publ_section_title
;
 Long magnetic relaxation time of tetracoordinate Co<sup>2+</sup> in
 imidazo[1,5-a]pyridinium-based
 (C<sub>13</sub>H<sub>12</sub>N<sub>3</sub>)<sub>2</sub>[CoCl<sub>4</sub>]
 hybrid salt and
 [Co(C<sub>13</sub>H<sub>12</sub>N<sub>3</sub>)Cl<sub>3</sub>] molecular
 complex.
;
_journal_issue 30
_journal_name_full 'Dalton transactions (Cambridge, England : 2003)'
_journal_page_first 11278
_journal_page_last 11284
_journal_paper_doi 10.1039/c9dt01642b
_journal_volume 48
_journal_year 2019
_chemical_formula_moiety '2(C13 H12 N3), Cl4 Co'
_chemical_formula_sum 'C26 H24 Cl4 Co N6'
_chemical_formula_weight 621.24
_space_group_IT_number 14
_space_group_name_Hall '-P 2yn'
_space_group_name_H-M_alt 'P 1 21/n 1'
_symmetry_cell_setting monoclinic
_symmetry_space_group_name_Hall '-P 2yn'
_symmetry_space_group_name_H-M 'P 1 21/n 1'
_atom_sites_solution_hydrogens geom
_atom_sites_solution_primary direct
_atom_sites_solution_secondary difmap
_audit_creation_date 2012-06-12T21:56:59-00:00
_audit_creation_method 'WinGX routine CIF_UPDATE'
_audit_update_record
;
2019-03-18 deposited with the CCDC.    2019-06-26 downloaded from the CCDC.
;
_cell_angle_alpha 90
_cell_angle_beta 100.009(2)
_cell_angle_gamma 90
_cell_formula_units_Z 4
_cell_length_a 7.56350(10)
_cell_length_b 22.0902(4)
_cell_length_c 16.0872(4)
_cell_measurement_reflns_used 8238
_cell_measurement_temperature 100(2)
_cell_measurement_theta_max 32.3324
_cell_measurement_theta_min 3.6816
_cell_volume 2646.93(9)
_computing_cell_refinement
;
        CrysAlisPro, Oxford Diffraction Ltd.,
        Version 1.171.33.52 
;
_computing_data_collection
;
        CrysAlisPro, Oxford Diffraction Ltd.,
        Version 1.171.33.52 
;
_computing_data_reduction
;
        CrysAlisPro, Oxford Diffraction Ltd.,
        Version 1.171.33.52 
;
_computing_molecular_graphics 'Diamond (Brandenburg, K., (1999)'
_computing_publication_material 'WinGX Farrugia, L. J. (1999)'
_computing_structure_refinement 'SHELXL-2017/1 (Sheldrick, 2017)'
_computing_structure_solution 'SIR92 (Altomare et al., 1994)'
_diffrn_ambient_temperature 100(2)
_diffrn_detector_area_resol_mean 10.4738
_diffrn_measured_fraction_theta_full 0.995
_diffrn_measured_fraction_theta_max 0.978
_diffrn_measurement_device_type 'Oxford Diffraction Gemini diffractometer'
_diffrn_measurement_method '\w scans'
_diffrn_orient_matrix_UB_11 -0.034479
_diffrn_orient_matrix_UB_12 0.0257799
_diffrn_orient_matrix_UB_13 -0.0236627
_diffrn_orient_matrix_UB_21 -0.0071691
_diffrn_orient_matrix_UB_22 0.0154144
_diffrn_orient_matrix_UB_23 0.0379594
_diffrn_orient_matrix_UB_31 0.0884761
_diffrn_orient_matrix_UB_32 0.0113173
_diffrn_orient_matrix_UB_33 0.0022468
_diffrn_radiation_monochromator graphite
_diffrn_radiation_type MoK\a
_diffrn_radiation_wavelength 0.71073
_diffrn_reflns_av_R_equivalents 0.0489
_diffrn_reflns_av_unetI/netI 0.0503
_diffrn_reflns_limit_h_max 10
_diffrn_reflns_limit_h_min -11
_diffrn_reflns_limit_k_max 32
_diffrn_reflns_limit_k_min -18
_diffrn_reflns_limit_l_max 23
_diffrn_reflns_limit_l_min -23
_diffrn_reflns_number 28159
_diffrn_reflns_theta_full 31
_diffrn_reflns_theta_max 31.5
_diffrn_reflns_theta_min 3.69
_exptl_absorpt_coefficient_mu 1.081
_exptl_absorpt_correction_T_max 0.972
_exptl_absorpt_correction_T_min 0.782
_exptl_absorpt_correction_type analytical
_exptl_absorpt_process_details
; 
CrysAlisPro, Oxford Diffraction Ltd.,  Version 1.171.33.52 
;
_exptl_crystal_colour green
_exptl_crystal_density_diffrn 1.559
_exptl_crystal_density_method 'not measured'
_exptl_crystal_description plate
_exptl_crystal_F_000 1268
_exptl_crystal_size_max 0.42
_exptl_crystal_size_mid 0.17
_exptl_crystal_size_min 0.03
_refine_diff_density_max 0.582
_refine_diff_density_min -0.437
_refine_diff_density_rms 0.08
_refine_ls_extinction_method none
_refine_ls_goodness_of_fit_ref 1.027
_refine_ls_hydrogen_treatment constr
_refine_ls_matrix_type full
_refine_ls_number_parameters 336
_refine_ls_number_reflns 8611
_refine_ls_number_restraints 0
_refine_ls_restrained_S_all 1.027
_refine_ls_R_factor_all 0.058
_refine_ls_R_factor_gt 0.0397
_refine_ls_shift/su_max 0.005
_refine_ls_shift/su_mean 0
_refine_ls_structure_factor_coef Fsqd
_refine_ls_weighting_details 'calc w=1/[\s^2^(Fo^2^)+(0.0367P)^2^+0.3461P] where P=(Fo^2^+2Fc^2^)/3'
_refine_ls_weighting_scheme calc
_refine_ls_wR_factor_gt 0.0828
_refine_ls_wR_factor_ref 0.0887
_reflns_number_gt 6778
_reflns_number_total 8611
_reflns_threshold_expression I>2\s(I)
_cod_data_source_file c9dt01642b2.cif
_cod_data_source_block lv452
_cod_depositor_comments 'Adding full bibliography for 7700369--7700370.cif.'
_cod_original_sg_symbol_Hall '-p 2yn'
_cod_database_code 7700369

loop_
_symmetry_equiv_pos_as_xyz
'x, y, z'
'-x+1/2, y+1/2, -z+1/2'
'-x, -y, -z'
'x-1/2, -y-1/2, z-1/2'

loop_
_atom_site_label
_atom_site_type_symbol
_atom_site_fract_x
_atom_site_fract_y
_atom_site_fract_z
_atom_site_U_iso_or_equiv
_atom_site_adp_type
_atom_site_occupancy
_atom_site_symmetry_multiplicity
_atom_site_calc_flag
_atom_site_refinement_flags
Co1 Co 0.16841(3) 0.381521(10) 0.246925(14) 0.01361(6) Uani 1 1 d .
Cl1 Cl 0.19925(6) 0.294763(18) 0.32539(3) 0.01811(9) Uani 1 1 d .
Cl2 Cl -0.11445(5) 0.388815(19) 0.17256(3) 0.01925(9) Uani 1 1 d .
Cl3 Cl 0.23169(6) 0.459926(19) 0.34126(3) 0.01962(9) Uani 1 1 d .
Cl4 Cl 0.36527(6) 0.37549(2) 0.15628(3) 0.02155(10) Uani 1 1 d .
C11 C 0.6129(2) 0.55427(8) 0.42317(11) 0.0182(3) Uani 1 1 d .
H11 H 0.6605 0.5296 0.4701 0.022 Uiso 1 1 calc R
N12 N 0.60905(18) 0.54033(6) 0.34012(9) 0.0158(3) Uani 1 1 d .
C12 C 0.6872(2) 0.48504(8) 0.31098(12) 0.0215(4) Uani 1 1 d .
H12A H 0.5958 0.4531 0.3018 0.032 Uiso 1 1 calc R
H12B H 0.7882 0.4717 0.3537 0.032 Uiso 1 1 calc R
H12C H 0.7298 0.4933 0.258 0.032 Uiso 1 1 calc R
C13 C 0.5304(2) 0.58519(7) 0.29029(10) 0.0143(3) Uani 1 1 d .
C131 C 0.4925(2) 0.58658(8) 0.19803(11) 0.0147(3) Uani 1 1 d .
N132 N 0.52983(19) 0.63945(6) 0.16255(9) 0.0173(3) Uani 1 1 d .
C133 C 0.5006(2) 0.64110(9) 0.07796(12) 0.0211(4) Uani 1 1 d .
H133 H 0.526 0.6776 0.0512 0.025 Uiso 1 1 calc R
C134 C 0.4354(2) 0.59252(9) 0.02736(12) 0.0228(4) Uani 1 1 d .
H134 H 0.4196 0.5955 -0.0324 0.027 Uiso 1 1 calc R
C135 C 0.3937(2) 0.53971(9) 0.06535(12) 0.0225(4) Uani 1 1 d .
H135 H 0.3463 0.506 0.032 0.027 Uiso 1 1 calc R
C136 C 0.4217(2) 0.53628(8) 0.15258(11) 0.0189(3) Uani 1 1 d .
H136 H 0.3932 0.5006 0.1804 0.023 Uiso 1 1 calc R
N13A N 0.48623(18) 0.62909(6) 0.34254(9) 0.0145(3) Uani 1 1 d .
C14 C 0.4025(2) 0.68472(8) 0.32145(11) 0.0177(3) Uani 1 1 d .
H14 H 0.3705 0.697 0.2642 0.021 Uiso 1 1 calc R
C15 C 0.3685(2) 0.72046(8) 0.38454(12) 0.0205(4) Uani 1 1 d .
H15 H 0.31 0.7582 0.3714 0.025 Uiso 1 1 calc R
C16 C 0.4184(2) 0.70284(8) 0.47096(12) 0.0222(4) Uani 1 1 d .
H16 H 0.3936 0.7291 0.5143 0.027 Uiso 1 1 calc R
C17 C 0.5009(2) 0.64903(9) 0.49184(11) 0.0213(4) Uani 1 1 d .
H17 H 0.5347 0.6376 0.5493 0.026 Uiso 1 1 calc R
C17A C 0.5357(2) 0.61025(8) 0.42660(11) 0.0167(3) Uani 1 1 d .
C21 C 0.8618(2) 0.74603(8) 0.35101(11) 0.0181(3) Uani 1 1 d .
H21 H 0.8213 0.7832 0.3706 0.022 Uiso 1 1 calc R
N22 N 0.87081(18) 0.73183(6) 0.26951(9) 0.0156(3) Uani 1 1 d .
C22 C 0.8092(2) 0.77324(8) 0.19933(11) 0.0203(4) Uani 1 1 d .
H22A H 0.9129 0.7937 0.1829 0.03 Uiso 1 1 calc R
H22B H 0.7283 0.8034 0.2169 0.03 Uiso 1 1 calc R
H22C H 0.7453 0.7503 0.1512 0.03 Uiso 1 1 calc R
C23 C 0.9351(2) 0.67508(7) 0.26383(10) 0.0145(3) Uani 1 1 d .
C231 C 0.9538(2) 0.64186(7) 0.18707(11) 0.0145(3) Uani 1 1 d .
N232 N 0.90797(18) 0.58287(6) 0.18742(9) 0.0162(3) Uani 1 1 d .
C233 C 0.9096(2) 0.55194(8) 0.11580(11) 0.0178(3) Uani 1 1 d .
H233 H 0.8805 0.5101 0.1148 0.021 Uiso 1 1 calc R
C234 C 0.9516(2) 0.57786(8) 0.04296(11) 0.0186(3) Uani 1 1 d .
H234 H 0.9435 0.5548 -0.0074 0.022 Uiso 1 1 calc R
C235 C 1.0055(2) 0.63773(8) 0.04500(11) 0.0185(3) Uani 1 1 d .
H235 H 1.0389 0.6562 -0.0033 0.022 Uiso 1 1 calc R
C236 C 1.0098(2) 0.67036(8) 0.11914(11) 0.0165(3) Uani 1 1 d .
H236 H 1.05 0.7112 0.1233 0.02 Uiso 1 1 calc R
N23A N 0.96638(18) 0.65261(6) 0.34366(9) 0.0141(3) Uani 1 1 d .
C24 C 1.0400(2) 0.59704(8) 0.37275(11) 0.0170(3) Uani 1 1 d .
H24 H 1.0733 0.568 0.3348 0.02 Uiso 1 1 calc R
C25 C 1.0623(2) 0.58576(8) 0.45614(11) 0.0204(4) Uani 1 1 d .
H25 H 1.1126 0.5481 0.4767 0.024 Uiso 1 1 calc R
C26 C 1.0131(2) 0.62842(8) 0.51490(12) 0.0215(4) Uani 1 1 d .
H26 H 1.0282 0.6186 0.5732 0.026 Uiso 1 1 calc R
C27 C 0.9449(2) 0.68296(8) 0.48706(11) 0.0195(3) Uani 1 1 d .
H27 H 0.9128 0.7117 0.5257 0.023 Uiso 1 1 calc R
C27A C 0.9221(2) 0.69661(8) 0.39980(11) 0.0161(3) Uani 1 1 d .

loop_
_atom_site_aniso_label
_atom_site_aniso_U_11
_atom_site_aniso_U_22
_atom_site_aniso_U_33
_atom_site_aniso_U_23
_atom_site_aniso_U_13
_atom_site_aniso_U_12
Co1 0.01523(11) 0.01063(11) 0.01507(11) -0.00013(8) 0.00291(8) -0.00004(8)
Cl1 0.0261(2) 0.01198(18) 0.01594(19) 0.00120(15) 0.00285(15) 0.00178(15)
Cl2 0.01694(18) 0.01621(19) 0.0232(2) 0.00233(16) -0.00036(15) -0.00106(15)
Cl3 0.0244(2) 0.01318(18) 0.0212(2) -0.00382(15) 0.00372(16) -0.00121(15)
Cl4 0.0232(2) 0.0182(2) 0.0261(2) -0.00039(17) 0.01243(17) -0.00100(16)
C11 0.0193(8) 0.0194(9) 0.0152(8) 0.0025(7) 0.0009(6) 0.0005(7)
N12 0.0165(6) 0.0130(7) 0.0176(7) 0.0019(5) 0.0018(5) 0.0009(5)
C12 0.0232(9) 0.0137(8) 0.0278(10) 0.0007(7) 0.0053(7) 0.0060(7)
C13 0.0147(7) 0.0115(7) 0.0169(8) -0.0004(6) 0.0035(6) -0.0009(6)
C131 0.0125(7) 0.0153(8) 0.0166(8) 0.0006(6) 0.0032(6) 0.0014(6)
N132 0.0173(7) 0.0145(7) 0.0199(7) 0.0027(6) 0.0025(6) 0.0020(5)
C133 0.0194(8) 0.0226(9) 0.0215(9) 0.0072(7) 0.0043(7) 0.0035(7)
C134 0.0182(8) 0.0337(11) 0.0166(8) 0.0005(8) 0.0032(7) 0.0028(7)
C135 0.0175(8) 0.0274(10) 0.0226(9) -0.0071(8) 0.0034(7) -0.0023(7)
C136 0.0178(8) 0.0175(8) 0.0222(9) -0.0014(7) 0.0057(7) -0.0025(6)
N13A 0.0161(6) 0.0118(6) 0.0151(7) -0.0012(5) 0.0015(5) 0.0000(5)
C14 0.0182(8) 0.0130(8) 0.0216(9) 0.0003(7) 0.0025(7) 0.0000(6)
C15 0.0209(8) 0.0146(8) 0.0258(9) -0.0034(7) 0.0036(7) -0.0004(7)
C16 0.0250(9) 0.0200(9) 0.0222(9) -0.0092(7) 0.0059(7) -0.0032(7)
C17 0.0221(8) 0.0248(9) 0.0161(8) -0.0048(7) 0.0004(7) -0.0044(7)
C17A 0.0155(7) 0.0183(8) 0.0152(8) 0.0003(6) -0.0001(6) -0.0022(6)
C21 0.0210(8) 0.0153(8) 0.0188(8) -0.0029(7) 0.0051(7) 0.0006(6)
N22 0.0171(7) 0.0108(6) 0.0188(7) -0.0004(5) 0.0032(5) 0.0006(5)
C22 0.0250(9) 0.0146(8) 0.0211(9) 0.0031(7) 0.0035(7) 0.0040(7)
C23 0.0145(7) 0.0121(7) 0.0169(8) -0.0010(6) 0.0028(6) -0.0013(6)
C231 0.0129(7) 0.0123(7) 0.0173(8) -0.0009(6) 0.0001(6) 0.0005(6)
N232 0.0177(7) 0.0109(6) 0.0202(7) 0.0002(5) 0.0038(5) 0.0007(5)
C233 0.0189(8) 0.0118(8) 0.0226(9) -0.0024(6) 0.0040(7) -0.0001(6)
C234 0.0200(8) 0.0161(8) 0.0198(8) -0.0040(7) 0.0037(7) 0.0010(6)
C235 0.0198(8) 0.0178(8) 0.0187(8) 0.0001(7) 0.0059(7) 0.0011(7)
C236 0.0164(7) 0.0131(8) 0.0202(8) 0.0007(6) 0.0040(6) -0.0003(6)
N23A 0.0143(6) 0.0118(6) 0.0165(7) -0.0008(5) 0.0036(5) -0.0003(5)
C24 0.0174(8) 0.0118(7) 0.0216(9) 0.0000(6) 0.0027(6) 0.0008(6)
C25 0.0229(8) 0.0160(8) 0.0217(9) 0.0038(7) 0.0022(7) 0.0012(7)
C26 0.0227(9) 0.0247(9) 0.0174(8) 0.0024(7) 0.0039(7) -0.0024(7)
C27 0.0198(8) 0.0202(9) 0.0193(8) -0.0027(7) 0.0056(7) -0.0028(7)
C27A 0.0160(7) 0.0148(8) 0.0182(8) -0.0032(6) 0.0050(6) -0.0018(6)

loop_
_atom_type_symbol
_atom_type_description
_atom_type_scat_dispersion_real
_atom_type_scat_dispersion_imag
_atom_type_scat_source
C C 0.0033 0.0016 'International Tables Vol C Tables 4.2.6.8 and 6.1.1.4'
H H 0 0 'International Tables Vol C Tables 4.2.6.8 and 6.1.1.4'
N N 0.0061 0.0033 'International Tables Vol C Tables 4.2.6.8 and 6.1.1.4'
Cl Cl 0.1484 0.1585 'International Tables Vol C Tables 4.2.6.8 and 6.1.1.4'
Co Co 0.3494 0.9721 'International Tables Vol C Tables 4.2.6.8 and 6.1.1.4'

loop_
_exptl_crystal_face_index_h
_exptl_crystal_face_index_k
_exptl_crystal_face_index_l
_exptl_crystal_face_perp_dist
1 0 0 0.1562
-1 0 0 0.2511
0 1 0 0.053
0 -1 0 0.116
0 0 1 0.0062
0 0 -1 0.0231
0 -5 -22 0.0292
0 -5 22 0.0138

loop_
_geom_angle_atom_site_label_1
_geom_angle_atom_site_label_2
_geom_angle_atom_site_label_3
_geom_angle
Cl4 Co1 Cl2 109.294(19)
Cl4 Co1 Cl1 106.938(18)
Cl2 Co1 Cl1 110.329(17)
Cl4 Co1 Cl3 112.667(18)
Cl2 Co1 Cl3 111.342(18)
Cl1 Co1 Cl3 106.135(18)
N12 C11 C17A 107.78(15)
N12 C11 H11 126.1
C17A C11 H11 126.1
C13 N12 C11 110.39(14)
C13 N12 C12 125.64(15)
C11 N12 C12 123.92(14)
N12 C12 H12A 109.5
N12 C12 H12B 109.5
H12A C12 H12B 109.5
N12 C12 H12C 109.5
H12A C12 H12C 109.5
H12B C12 H12C 109.5
N12 C13 N13A 106.67(14)
N12 C13 C131 127.46(15)
N13A C13 C131 125.84(15)
N132 C131 C136 124.08(16)
N132 C131 C13 115.37(15)
C136 C131 C13 120.55(15)
C133 N132 C131 116.26(15)
N132 C133 C134 123.68(17)
N132 C133 H133 118.2
C134 C133 H133 118.2
C135 C134 C133 118.73(17)
C135 C134 H134 120.6
C133 C134 H134 120.6
C134 C135 C136 119.29(17)
C134 C135 H135 120.4
C136 C135 H135 120.4
C135 C136 C131 117.90(17)
C135 C136 H136 121
C131 C136 H136 121
C13 N13A C14 128.74(15)
C13 N13A C17A 109.32(14)
C14 N13A C17A 121.94(14)
C15 C14 N13A 118.10(16)
C15 C14 H14 121
N13A C14 H14 121
C14 C15 C16 121.39(17)
C14 C15 H15 119.3
C16 C15 H15 119.3
C17 C16 C15 120.76(17)
C17 C16 H16 119.6
C15 C16 H16 119.6
C16 C17 C17A 118.92(17)
C16 C17 H17 120.5
C17A C17 H17 120.5
C11 C17A N13A 105.82(15)
C11 C17A C17 135.30(17)
N13A C17A C17 118.88(15)
N22 C21 C27A 107.45(15)
N22 C21 H21 126.3
C27A C21 H21 126.3
C23 N22 C21 110.92(14)
C23 N22 C22 126.60(15)
C21 N22 C22 122.42(14)
N22 C22 H22A 109.5
N22 C22 H22B 109.5
H22A C22 H22B 109.5
N22 C22 H22C 109.5
H22A C22 H22C 109.5
H22B C22 H22C 109.5
N22 C23 N23A 106.27(14)
N22 C23 C231 127.55(15)
N23A C23 C231 125.99(15)
N232 C231 C236 123.68(15)
N232 C231 C23 114.72(15)
C236 C231 C23 121.57(15)
C233 N232 C231 116.61(15)
N232 C233 C234 123.50(16)
N232 C233 H233 118.3
C234 C233 H233 118.3
C235 C234 C233 118.92(16)
C235 C234 H234 120.5
C233 C234 H234 120.5
C234 C235 C236 118.67(16)
C234 C235 H235 120.7
C236 C235 H235 120.7
C235 C236 C231 118.37(16)
C235 C236 H236 120.8
C231 C236 H236 120.8
C23 N23A C24 129.23(14)
C23 N23A C27A 109.43(14)
C24 N23A C27A 121.24(14)
C25 C24 N23A 118.09(16)
C25 C24 H24 121
N23A C24 H24 121
C24 C25 C26 122.36(17)
C24 C25 H25 118.8
C26 C25 H25 118.8
C27 C26 C25 119.69(17)
C27 C26 H26 120.2
C25 C26 H26 120.2
C26 C27 C27A 119.37(17)
C26 C27 H27 120.3
C27A C27 H27 120.3
C21 C27A N23A 105.93(15)
C21 C27A C27 134.90(17)
N23A C27A C27 119.17(15)

loop_
_geom_bond_atom_site_label_1
_geom_bond_atom_site_label_2
_geom_bond_distance
Co1 Cl4 2.2619(5)
Co1 Cl2 2.2682(5)
Co1 Cl1 2.2843(5)
Co1 Cl3 2.2977(5)
C11 N12 1.366(2)
C11 C17A 1.373(2)
C11 H11 0.95
N12 C13 1.346(2)
N12 C12 1.469(2)
C12 H12A 0.98
C12 H12B 0.98
C12 H12C 0.98
C13 N13A 1.362(2)
C13 C131 1.462(2)
C131 N132 1.351(2)
C131 C136 1.386(2)
N132 C133 1.341(2)
C133 C134 1.385(3)
C133 H133 0.95
C134 C135 1.379(3)
C134 H134 0.95
C135 C136 1.384(3)
C135 H135 0.95
C136 H136 0.95
N13A C14 1.397(2)
N13A C17A 1.402(2)
C14 C15 1.345(2)
C14 H14 0.95
C15 C16 1.430(3)
C15 H15 0.95
C16 C17 1.357(3)
C16 H16 0.95
C17 C17A 1.414(2)
C17 H17 0.95
C21 N22 1.361(2)
C21 C27A 1.375(2)
C21 H21 0.95
N22 C23 1.354(2)
N22 C22 1.465(2)
C22 H22A 0.98
C22 H22B 0.98
C22 H22C 0.98
C23 N23A 1.359(2)
C23 C231 1.464(2)
C231 N232 1.349(2)
C231 C236 1.390(2)
N232 C233 1.341(2)
C233 C234 1.390(2)
C233 H233 0.95
C234 C235 1.383(2)
C234 H234 0.95
C235 C236 1.389(2)
C235 H235 0.95
C236 H236 0.95
N23A C24 1.395(2)
N23A C27A 1.406(2)
C24 C25 1.346(2)
C24 H24 0.95
C25 C26 1.429(3)
C25 H25 0.95
C26 C27 1.356(3)
C26 H26 0.95
C27 C27A 1.417(2)
C27 H27 0.95
